data_7218499
loop_
_publ_author_name
'Stratford, Samuel A.'
'Arhangelskis, Mihails'
'Bu\<car, Dejan-Kre\<simir'
'Jones, William'

_publ_section_title
;
 Solid-state photoreactivity of 9-substituted acridizinium bromide salts
;
_journal_issue 47
_journal_name_full CrystEngComm
_journal_page_first 10830
_journal_paper_doi 10.1039/C4CE01622J
_journal_volume 16
_journal_year 2014
_chemical_formula_moiety 'C13 H9 Cl N 1+, Br 1-, 0.75(H2 O)'
_chemical_formula_sum 'C13 H10.5 Br Cl N O0.75'
_chemical_formula_weight 308.08
_space_group_IT_number 2
_symmetry_cell_setting triclinic
_symmetry_space_group_name_Hall '-P 1'
_symmetry_space_group_name_H-M 'P -1'
_atom_sites_solution_hydrogens geom
_atom_sites_solution_primary direct
_atom_sites_solution_secondary difmap
_audit_creation_date 2014-08-24T22:48:02-00:00
_audit_creation_method 'WinGX routine CIF_UPDATE'
_cell_angle_alpha 109.027(2)
_cell_angle_beta 94.230(2)
_cell_angle_gamma 105.253(2)
_cell_formula_units_Z 4
_cell_length_a 9.5818(3)
_cell_length_b 11.4519(3)
_cell_length_c 12.5667(4)
_cell_measurement_temperature 298(2)
_cell_volume 1238.29(7)
_computing_cell_refinement 'HKL Scalepack (Otwinowski & Minor 1997)'
_computing_data_collection 'Collect (Nonius B.V. 1998)'
_computing_data_reduction
;
 HKL Denzo and Scalepack (Otwinowski & Minor 1997)
;
_computing_structure_refinement 'SHELXL-97 (Sheldrick, 2008)'
_diffrn_ambient_temperature 298(2)
_diffrn_measured_fraction_theta_full 0.995
_diffrn_measured_fraction_theta_max 0.995
_diffrn_measurement_device_type 'Nonius Kappa CCD'
_diffrn_measurement_method 'Thin slice \w and \f scans'
_diffrn_radiation_monochromator graphite
_diffrn_radiation_source 'fine-focus sealed tube'
_diffrn_radiation_type MoK\a
_diffrn_radiation_wavelength 0.71069
_diffrn_reflns_av_R_equivalents 0.0482
_diffrn_reflns_av_unetI/netI 0.0361
_diffrn_reflns_limit_h_max 11
_diffrn_reflns_limit_h_min -11
_diffrn_reflns_limit_k_max 11
_diffrn_reflns_limit_k_min -13
_diffrn_reflns_limit_l_max 14
_diffrn_reflns_limit_l_min -14
_diffrn_reflns_number 16387
_diffrn_reflns_theta_full 25.02
_diffrn_reflns_theta_max 25.02
_diffrn_reflns_theta_min 3.07
_exptl_absorpt_coefficient_mu 3.514
_exptl_absorpt_correction_T_max 0.539
_exptl_absorpt_correction_T_min 0.418
_exptl_absorpt_correction_type multi-scan
_exptl_absorpt_process_details
;
multi-scan from symmetry-related measurements 
 Sortav (Blessing 1995)
;
_exptl_crystal_colour yellow
_exptl_crystal_density_diffrn 1.653
_exptl_crystal_density_method 'not measured'
_exptl_crystal_description block
_exptl_crystal_F_000 614
_exptl_crystal_size_max 0.21
_exptl_crystal_size_mid 0.18
_exptl_crystal_size_min 0.18
_refine_diff_density_max 0.566
_refine_diff_density_min -0.464
_refine_diff_density_rms 0.053
_refine_ls_extinction_method none
_refine_ls_goodness_of_fit_ref 1.046
_refine_ls_hydrogen_treatment mixed
_refine_ls_matrix_type full
_refine_ls_number_parameters 320
_refine_ls_number_reflns 4355
_refine_ls_number_restraints 8
_refine_ls_restrained_S_all 1.045
_refine_ls_R_factor_all 0.066
_refine_ls_R_factor_gt 0.0467
_refine_ls_shift/su_max 0
_refine_ls_shift/su_mean 0
_refine_ls_structure_factor_coef Fsqd
_refine_ls_weighting_details 'calc w=1/[\s^2^(Fo^2^)+(0.0429P)^2^+1.2826P] where P=(Fo^2^+2Fc^2^)/3'
_refine_ls_weighting_scheme calc
_refine_ls_wR_factor_gt 0.1107
_refine_ls_wR_factor_ref 0.1208
_reflns_number_gt 3284
_reflns_number_total 4355
_reflns_threshold_expression >2\s(I)
_cod_data_source_file c4ce01622j2.cif
_cod_data_source_block 9-Cl
_cod_depositor_comments 'Adding full bibliography for 7218498--7218505.cif.'
_cod_original_cell_volume 1238.29(6)
_cod_original_formula_sum 'C13 H10.50 Br Cl N O0.75'
_cod_database_code 7218499

loop_
_symmetry_equiv_pos_as_xyz
'x, y, z'
'-x, -y, -z'

loop_
_atom_site_label
_atom_site_type_symbol
_atom_site_fract_x
_atom_site_fract_y
_atom_site_fract_z
_atom_site_U_iso_or_equiv
_atom_site_adp_type
_atom_site_occupancy
_atom_site_symmetry_multiplicity
_atom_site_calc_flag
_atom_site_refinement_flags
Br1 Br 0.12781(6) 0.99431(6) 0.69817(5) 0.0895(2) Uani 1 1 d .
Br2 Br 0.38376(6) 0.28677(5) 0.02205(5) 0.0862(2) Uani 1 1 d .
Cl1 Cl 0.36791(17) 0.63675(13) 0.65711(11) 0.0921(4) Uani 1 1 d .
Cl2 Cl 0.15360(18) 0.37854(14) 0.35998(13) 0.1026(5) Uani 1 1 d .
N1 N 0.4419(3) 0.9168(3) 0.2644(3) 0.0581(8) Uani 1 1 d .
N2 N 0.0534(3) 0.7472(3) 0.0619(3) 0.0621(9) Uani 1 1 d .
C7 C 0.5465(5) 0.7060(4) 0.4012(4) 0.0698(11) Uani 1 1 d .
H7 H 0.6163 0.681 0.359 0.084 Uiso 1 1 calc R
C20 C -0.0065(5) 0.7261(4) 0.1500(4) 0.0683(11) Uani 1 1 d .
H20 H -0.0775 0.7648 0.1764 0.082 Uiso 1 1 calc R
C6 C 0.5087(4) 0.8355(4) 0.2898(4) 0.0629(10) Uani 1 1 d .
H6 H 0.5796 0.8115 0.2483 0.075 Uiso 1 1 calc R
C27 C 0.0348(4) 0.6480(4) 0.2023(4) 0.0632(10) Uani 1 1 d .
C11 C 0.2997(4) 0.9077(4) 0.4121(4) 0.0627(10) Uani 1 1 d .
H11 H 0.2287 0.9324 0.453 0.075 Uiso 1 1 calc R
C25 C 0.2011(4) 0.6110(4) 0.0689(4) 0.0650(11) Uani 1 1 d .
H25 H 0.2716 0.5726 0.0408 0.078 Uiso 1 1 calc R
C10 C 0.3338(5) 0.7771(4) 0.5286(3) 0.0632(11) Uani 1 1 d .
H10 H 0.2635 0.7994 0.5716 0.076 Uiso 1 1 calc R
C13 C 0.4742(4) 0.7879(4) 0.3750(3) 0.0571(9) Uani 1 1 d .
C21 C -0.0280(5) 0.6263(5) 0.2960(4) 0.0830(14) Uani 1 1 d .
H21 H -0.0967 0.6667 0.3249 0.1 Uiso 1 1 calc R
C26 C 0.1598(4) 0.6904(4) 0.0193(4) 0.0612(10) Uani 1 1 d .
C14 C 0.3670(4) 0.8255(4) 0.4397(3) 0.0561(9) Uani 1 1 d .
C12 C 0.3349(4) 0.9544(4) 0.3250(4) 0.0600(10) Uani 1 1 d .
C28 C 0.1409(4) 0.5860(4) 0.1601(3) 0.0580(10) Uani 1 1 d .
C8 C 0.5148(5) 0.6635(4) 0.4880(4) 0.0714(11) Uani 1 1 d .
H8 H 0.5648 0.6116 0.5069 0.086 Uiso 1 1 calc R
C18 C 0.0065(5) 0.8252(4) 0.0102(4) 0.0733(12) Uani 1 1 d .
H18 H -0.0664 0.861 0.0371 0.088 Uiso 1 1 calc R
C4 C 0.4831(5) 0.9642(4) 0.1788(4) 0.0694(11) Uani 1 1 d .
H4 H 0.5547 0.9389 0.1391 0.083 Uiso 1 1 calc R
C1 C 0.2707(5) 1.0393(4) 0.2940(4) 0.0694(11) Uani 1 1 d .
H1 H 0.198 1.0648 0.3321 0.083 Uiso 1 1 calc R
C15 C 0.2169(5) 0.7170(5) -0.0733(4) 0.0707(11) Uani 1 1 d .
H15 H 0.2883 0.6808 -0.1028 0.085 Uiso 1 1 calc R
C22 C 0.0120(5) 0.5480(5) 0.3424(4) 0.0848(14) Uani 1 1 d .
H22 H -0.0282 0.5349 0.4042 0.102 Uiso 1 1 calc R
C3 C 0.4210(5) 1.0456(4) 0.1530(4) 0.0725(12) Uani 1 1 d .
H3 H 0.4507 1.0769 0.0961 0.087 Uiso 1 1 calc R
O2 O 0.6420(5) 0.5659(5) 0.1599(4) 0.1152(13) Uani 1 1 d D
H3O H 0.567(5) 0.502(5) 0.129(5) 0.173 Uiso 1 1 d D
H4O H 0.649(8) 0.610(6) 0.117(5) 0.173 Uiso 1 1 d D
C2 C 0.3118(5) 1.0844(5) 0.2108(4) 0.0774(13) Uani 1 1 d .
H2 H 0.2683 1.1404 0.192 0.093 Uiso 1 1 calc R
C16 C 0.1705(5) 0.7940(5) -0.1205(4) 0.0769(12) Uani 1 1 d .
H16 H 0.2094 0.8099 -0.1818 0.092 Uiso 1 1 calc R
C24 C 0.1806(5) 0.5028(4) 0.2109(4) 0.0677(11) Uani 1 1 d .
H24 H 0.2499 0.4617 0.1849 0.081 Uiso 1 1 calc R
C23 C 0.1142(5) 0.4851(5) 0.2987(4) 0.0764(12) Uani 1 1 d .
C17 C 0.0639(5) 0.8490(5) -0.0765(4) 0.0779(13) Uani 1 1 d .
H17 H 0.0326 0.9028 -0.108 0.093 Uiso 1 1 calc R
O1 O 0.8899(7) 0.8447(9) 0.4708(7) 0.136(3) Uani 0.5 1 d PD
H2O H 0.9508(17) 0.879(4) 0.5322(11) 0.204 Uiso 0.5 1 d PD
H1O H 0.902(4) 0.900(3) 0.440(3) 0.204 Uiso 0.5 1 d PD
C9 C 0.4059(5) 0.6984(4) 0.5493(4) 0.0669(11) Uani 1 1 d .

loop_
_atom_site_aniso_label
_atom_site_aniso_U_11
_atom_site_aniso_U_22
_atom_site_aniso_U_33
_atom_site_aniso_U_23
_atom_site_aniso_U_13
_atom_site_aniso_U_12
Br1 0.0788(3) 0.1026(4) 0.0952(4) 0.0295(3) 0.0291(3) 0.0446(3)
Br2 0.0812(3) 0.0884(4) 0.0984(4) 0.0361(3) 0.0278(3) 0.0346(3)
Cl1 0.1154(10) 0.0891(8) 0.0754(8) 0.0357(6) 0.0324(7) 0.0249(7)
Cl2 0.1208(11) 0.0968(9) 0.0918(9) 0.0440(7) 0.0031(8) 0.0270(8)
N1 0.0523(18) 0.0545(18) 0.062(2) 0.0131(15) 0.0159(15) 0.0160(15)
N2 0.0527(19) 0.0565(19) 0.070(2) 0.0125(16) 0.0145(17) 0.0160(15)
C7 0.061(3) 0.073(3) 0.081(3) 0.026(2) 0.028(2) 0.027(2)
C20 0.056(2) 0.068(3) 0.076(3) 0.013(2) 0.018(2) 0.026(2)
C6 0.056(2) 0.062(2) 0.072(3) 0.019(2) 0.022(2) 0.0247(19)
C27 0.052(2) 0.063(2) 0.068(3) 0.015(2) 0.016(2) 0.0158(19)
C11 0.052(2) 0.066(2) 0.064(2) 0.012(2) 0.0223(19) 0.0196(19)
C25 0.056(2) 0.068(3) 0.068(3) 0.014(2) 0.018(2) 0.026(2)
C10 0.061(2) 0.059(2) 0.058(2) 0.0128(19) 0.022(2) 0.0084(19)
C13 0.052(2) 0.050(2) 0.062(2) 0.0113(18) 0.0157(18) 0.0129(17)
C21 0.062(3) 0.108(4) 0.080(3) 0.029(3) 0.025(2) 0.028(3)
C26 0.051(2) 0.057(2) 0.067(3) 0.0095(19) 0.0110(19) 0.0181(18)
C14 0.049(2) 0.049(2) 0.061(2) 0.0107(17) 0.0127(18) 0.0113(16)
C12 0.044(2) 0.052(2) 0.069(3) 0.0042(19) 0.0109(19) 0.0132(17)
C28 0.050(2) 0.052(2) 0.060(2) 0.0082(18) 0.0086(18) 0.0131(17)
C8 0.069(3) 0.072(3) 0.077(3) 0.029(2) 0.015(2) 0.024(2)
C18 0.060(3) 0.067(3) 0.092(3) 0.023(2) 0.006(2) 0.026(2)
C4 0.073(3) 0.071(3) 0.067(3) 0.024(2) 0.024(2) 0.023(2)
C1 0.055(2) 0.070(3) 0.079(3) 0.018(2) 0.009(2) 0.025(2)
C15 0.063(3) 0.085(3) 0.064(3) 0.022(2) 0.017(2) 0.027(2)
C22 0.069(3) 0.106(4) 0.076(3) 0.035(3) 0.020(2) 0.016(3)
C3 0.082(3) 0.074(3) 0.064(3) 0.027(2) 0.010(2) 0.025(2)
O2 0.123(4) 0.124(3) 0.092(3) 0.030(2) 0.012(2) 0.041(3)
C2 0.076(3) 0.072(3) 0.082(3) 0.022(2) 0.001(3) 0.029(2)
C16 0.070(3) 0.084(3) 0.071(3) 0.024(2) 0.009(2) 0.021(2)
C24 0.063(3) 0.066(3) 0.066(3) 0.014(2) 0.007(2) 0.020(2)
C23 0.065(3) 0.075(3) 0.073(3) 0.019(2) 0.000(2) 0.008(2)
C17 0.077(3) 0.078(3) 0.079(3) 0.030(3) 0.004(3) 0.025(2)
O1 0.115(7) 0.147(8) 0.116(7) 0.011(6) 0.013(5) 0.039(6)
C9 0.073(3) 0.060(2) 0.057(2) 0.0149(19) 0.011(2) 0.010(2)

loop_
_atom_type_symbol
_atom_type_description
_atom_type_scat_dispersion_real
_atom_type_scat_dispersion_imag
_atom_type_scat_source
C C 0.0033 0.0016 'International Tables Vol C Tables 4.2.6.8 and 6.1.1.4'
H H 0 0 'International Tables Vol C Tables 4.2.6.8 and 6.1.1.4'
N N 0.0061 0.0033 'International Tables Vol C Tables 4.2.6.8 and 6.1.1.4'
Br Br -0.2901 2.4595 'International Tables Vol C Tables 4.2.6.8 and 6.1.1.4'
Cl Cl 0.1484 0.1585 'International Tables Vol C Tables 4.2.6.8 and 6.1.1.4'
O O 0.0106 0.006 'International Tables Vol C Tables 4.2.6.8 and 6.1.1.4'

loop_
_geom_angle_atom_site_label_1
_geom_angle_atom_site_label_2
_geom_angle_atom_site_label_3
_geom_angle
C6 N1 C4 119.4(3)
C6 N1 C12 120.5(4)
C4 N1 C12 120.1(4)
C20 N2 C26 121.0(4)
C20 N2 C18 119.7(4)
C26 N2 C18 119.3(4)
C8 C7 C13 120.1(4)
C8 C7 H7 119.9
C13 C7 H7 119.9
N2 C20 C27 121.7(4)
N2 C20 H20 119.2
C27 C20 H20 119.2
N1 C6 C13 121.8(4)
N1 C6 H6 119.1
C13 C6 H6 119.1
C20 C27 C21 121.6(4)
C20 C27 C28 119.2(4)
C21 C27 C28 119.1(4)
C14 C11 C12 122.1(4)
C14 C11 H11 118.9
C12 C11 H11 118.9
C26 C25 C28 122.4(4)
C26 C25 H25 118.8
C28 C25 H25 118.8
C9 C10 C14 118.7(4)
C9 C10 H10 120.6
C14 C10 H10 120.6
C6 C13 C7 120.9(4)
C6 C13 C14 119.4(4)
C7 C13 C14 119.7(4)
C22 C21 C27 119.9(5)
C22 C21 H21 120.1
C27 C21 H21 120.1
C25 C26 N2 118.4(4)
C25 C26 C15 124.0(4)
N2 C26 C15 117.6(4)
C11 C14 C10 123.2(4)
C11 C14 C13 117.9(4)
C10 C14 C13 118.9(4)
C11 C12 N1 118.3(4)
C11 C12 C1 124.5(4)
N1 C12 C1 117.2(4)
C25 C28 C24 123.0(4)
C25 C28 C27 117.4(4)
C24 C28 C27 119.7(4)
C7 C8 C9 119.6(4)
C7 C8 H8 120.2
C9 C8 H8 120.2
C17 C18 N2 121.4(4)
C17 C18 H18 119.3
N2 C18 H18 119.3
C3 C4 N1 120.8(4)
C3 C4 H4 119.6
N1 C4 H4 119.6
C2 C1 C12 122.0(4)
C2 C1 H1 119
C12 C1 H1 119
C16 C15 C26 121.7(4)
C16 C15 H15 119.1
C26 C15 H15 119.1
C21 C22 C23 120.7(5)
C21 C22 H22 119.7
C23 C22 H22 119.7
C4 C3 C2 120.8(4)
C4 C3 H3 119.6
C2 C3 H3 119.6
H3O O2 H4O 105.8(3)
C1 C2 C3 119.0(5)
C1 C2 H2 120.5
C3 C2 H2 120.5
C15 C16 C17 119.5(5)
C15 C16 H16 120.3
C17 C16 H16 120.3
C23 C24 C28 117.8(4)
C23 C24 H24 121.1
C28 C24 H24 121.1
C24 C23 C22 122.8(5)
C24 C23 Cl2 119.6(4)
C22 C23 Cl2 117.6(4)
C18 C17 C16 120.5(5)
C18 C17 H17 119.7
C16 C17 H17 119.7
H2O O1 H1O 105.8(3)
C10 C9 C8 122.9(4)
C10 C9 Cl1 120.1(3)
C8 C9 Cl1 117.0(4)

loop_
_geom_bond_atom_site_label_1
_geom_bond_atom_site_label_2
_geom_bond_distance
Cl1 C9 1.740(4)
Cl2 C23 1.743(5)
N1 C6 1.362(5)
N1 C4 1.392(5)
N1 C12 1.397(5)
N2 C20 1.345(5)
N2 C26 1.397(5)
N2 C18 1.403(6)
C7 C8 1.354(6)
C7 C13 1.407(6)
C7 H7 0.93
C20 C27 1.385(6)
C20 H20 0.93
C6 C13 1.375(6)
C6 H6 0.93
C27 C21 1.424(6)
C27 C28 1.426(6)
C11 C14 1.386(6)
C11 C12 1.393(6)
C11 H11 0.93
C25 C26 1.378(6)
C25 C28 1.396(6)
C25 H25 0.93
C10 C9 1.347(6)
C10 C14 1.421(6)
C10 H10 0.93
C13 C14 1.424(5)
C21 C22 1.334(7)
C21 H21 0.93
C26 C15 1.408(6)
C12 C1 1.415(6)
C28 C24 1.418(6)
C8 C9 1.406(6)
C8 H8 0.93
C18 C17 1.329(7)
C18 H18 0.93
C4 C3 1.338(6)
C4 H4 0.93
C1 C2 1.349(7)
C1 H1 0.93
C15 C16 1.354(7)
C15 H15 0.93
C22 C23 1.404(7)
C22 H22 0.93
C3 C2 1.402(6)
C3 H3 0.93
O2 H3O 0.8401(10)
O2 H4O 0.8401(11)
C2 H2 0.93
C16 C17 1.393(7)
C16 H16 0.93
C24 C23 1.359(6)
C24 H24 0.93
C17 H17 0.93
O1 H2O 0.8400(11)
O1 H1O 0.8400(11)
